data_4036024
loop_
_publ_author_name
'Bandi, Vijayalakshmi'
'Kavala, Veerababurao'
'Konala, Ashok'
'Hsu, Che-Hao'
'Villuri, Bharath Kumar'
'Reddy, Sabbasani Rajasekhara'
'Lin, LiChun'
'Kuo, Chun-Wei'
'Yao, Ching-Fa'

_publ_section_title
;
 Synthesis of Polysubstituted Cyclopentene and Cyclopenta[ b]carbazole
 Analogues from Unsymmetrical 4-Arylidene-3,6-diarylhex-2-en-5-ynal and
 Indole Derivatives via an Iodine Mediated Electrocyclization Reaction.
;
_journal_issue 6
_journal_name_full 'The Journal of organic chemistry'
_journal_page_first 3036
_journal_page_last 3044
_journal_paper_doi 10.1021/acs.joc.8b02168
_journal_volume 84
_journal_year 2019
_chemical_formula_moiety 'C34 H30 O4'
_chemical_formula_sum 'C34 H30 O4'
_chemical_formula_weight 502.58
_space_group_IT_number 2
_space_group_name_Hall '-P 1'
_space_group_name_H-M_alt 'P -1'
_symmetry_cell_setting triclinic
_symmetry_space_group_name_H-M 'P -1'
_atom_sites_solution_hydrogens geom
_atom_sites_solution_primary direct
_atom_sites_solution_secondary difmap
_audit_creation_method SHELXL-97
_cell_angle_alpha 81.343(7)
_cell_angle_beta 71.583(7)
_cell_angle_gamma 66.010(7)
_cell_formula_units_Z 2
_cell_length_a 10.044(3)
_cell_length_b 12.223(3)
_cell_length_c 12.450(3)
_cell_measurement_reflns_used 9965
_cell_measurement_temperature 238(2)
_cell_measurement_theta_max 24.841
_cell_measurement_theta_min 2.315
_cell_volume 1324.5(6)
_computing_molecular_graphics 'Ortep-3 for Windows (Farrugia, 1997)'
_computing_publication_material 'WinGX publication routines (Farrugia, 2005)'
_computing_structure_refinement 'SHELXL-2014/7 (Sheldrick, 2014)'
_computing_structure_solution 'SHELXL-2014/7 (Sheldrick, 2014)'
_diffrn_ambient_temperature 238(2)
_diffrn_measured_fraction_theta_full 0.985
_diffrn_measured_fraction_theta_max 0.985
_diffrn_measurement_device_type 'D8 Venture'
_diffrn_radiation_monochromator graphite
_diffrn_radiation_source 'fine-focus sealed tube'
_diffrn_radiation_type MoK\a
_diffrn_radiation_wavelength 0.71073
_diffrn_reflns_av_R_equivalents 0.0684
_diffrn_reflns_av_sigmaI/netI 0.0345
_diffrn_reflns_limit_h_max 11
_diffrn_reflns_limit_h_min -11
_diffrn_reflns_limit_k_max 14
_diffrn_reflns_limit_k_min -14
_diffrn_reflns_limit_l_max 14
_diffrn_reflns_limit_l_min -14
_diffrn_reflns_number 43775
_diffrn_reflns_theta_full 25.25
_diffrn_reflns_theta_max 25.25
_diffrn_reflns_theta_min 2.31
_exptl_absorpt_coefficient_mu 0.081
_exptl_absorpt_correction_T_max 0.9943
_exptl_absorpt_correction_T_min 0.9744
_exptl_absorpt_correction_type multi-scan
_exptl_absorpt_process_details SADABS
_exptl_crystal_colour colorless
_exptl_crystal_density_diffrn 1.260
_exptl_crystal_density_method 'not measured'
_exptl_crystal_description prism
_exptl_crystal_F_000 532
_exptl_crystal_size_max 0.32
_exptl_crystal_size_mid 0.26
_exptl_crystal_size_min 0.07
_refine_diff_density_max 0.282
_refine_diff_density_min -0.185
_refine_diff_density_rms 0.035
_refine_ls_extinction_coef 0.020(3)
_refine_ls_extinction_expression Fc^*^=kFc[1+0.001xFc^2^\l^3^/sin(2\q)]^-1/4^
_refine_ls_extinction_method SHELXL
_refine_ls_goodness_of_fit_ref 1.040
_refine_ls_hydrogen_treatment constr
_refine_ls_matrix_type full
_refine_ls_number_parameters 347
_refine_ls_number_reflns 4710
_refine_ls_number_restraints 0
_refine_ls_restrained_S_all 1.040
_refine_ls_R_factor_all 0.0625
_refine_ls_R_factor_gt 0.0447
_refine_ls_shift/su_max 0.000
_refine_ls_shift/su_mean 0.000
_refine_ls_structure_factor_coef Fsqd
_refine_ls_weighting_details 'calc w=1/[\s^2^(Fo^2^)+(0.0372P)^2^+0.5931P] where P=(Fo^2^+2Fc^2^)/3'
_refine_ls_weighting_scheme calc
_refine_ls_wR_factor_gt 0.0961
_refine_ls_wR_factor_ref 0.1065
_reflns_number_gt 3718
_reflns_number_total 4710
_reflns_threshold_expression >2sigma(I)
_cod_data_source_file jo8b02168_si_005.cif
_cod_data_source_block d20430
_cod_original_cell_volume 1324.6(6)
_cod_database_code 4036024

loop_
_symmetry_equiv_pos_as_xyz
'x, y, z'
'-x, -y, -z'

loop_
_atom_site_label
_atom_site_type_symbol
_atom_site_fract_x
_atom_site_fract_y
_atom_site_fract_z
_atom_site_U_iso_or_equiv
_atom_site_adp_type
_atom_site_occupancy
_atom_site_symmetry_multiplicity
_atom_site_calc_flag
_atom_site_refinement_flags
C1 C 0.73460(19) 0.47596(15) 0.65873(15) 0.0309(4) Uani 1 1 d .
H1 H 0.8119 0.4609 0.5841 0.037 Uiso 1 1 calc R
C2 C 0.66394(19) 0.61039(14) 0.68416(14) 0.0270(4) Uani 1 1 d .
H2 H 0.6968 0.6208 0.7477 0.032 Uiso 1 1 calc R
C3 C 0.71025(18) 0.68992(14) 0.58539(14) 0.0256(4) Uani 1 1 d .
C4 C 0.8537(2) 0.69338(16) 0.55908(15) 0.0338(4) Uani 1 1 d .
H4 H 0.9212 0.6447 0.6007 0.041 Uiso 1 1 calc R
C5 C 0.8984(2) 0.76748(17) 0.47252(16) 0.0386(5) Uani 1 1 d .
H5 H 0.9956 0.7692 0.4559 0.046 Uiso 1 1 calc R
C6 C 0.8002(2) 0.83889(17) 0.41059(16) 0.0434(5) Uani 1 1 d .
H6 H 0.8296 0.8904 0.3527 0.052 Uiso 1 1 calc R
C7 C 0.6590(2) 0.83427(19) 0.43402(17) 0.0483(5) Uani 1 1 d .
H7 H 0.5926 0.8818 0.3911 0.058 Uiso 1 1 calc R
C8 C 0.6145(2) 0.75992(17) 0.52057(15) 0.0370(4) Uani 1 1 d .
H8 H 0.5182 0.7569 0.5355 0.044 Uiso 1 1 calc R
C9 C 0.49470(19) 0.63804(14) 0.72681(14) 0.0266(4) Uani 1 1 d .
C10 C 0.39191(19) 0.75268(15) 0.77132(14) 0.0281(4) Uani 1 1 d .
C11 C 0.3100(2) 0.85108(15) 0.80674(14) 0.0298(4) Uani 1 1 d .
C12 C 0.20737(19) 0.96984(15) 0.84262(14) 0.0288(4) Uani 1 1 d .
C13 C 0.2609(2) 1.05037(17) 0.86484(17) 0.0393(5) Uani 1 1 d .
H13 H 0.3640 1.0253 0.8612 0.047 Uiso 1 1 calc R
C14 C 0.1636(2) 1.16645(18) 0.89212(18) 0.0482(5) Uani 1 1 d .
H14 H 0.2008 1.2205 0.9062 0.058 Uiso 1 1 calc R
C15 C 0.0119(2) 1.20407(17) 0.89894(17) 0.0448(5) Uani 1 1 d .
H15 H -0.0537 1.2838 0.9166 0.054 Uiso 1 1 calc R
C16 C -0.0434(2) 1.12508(18) 0.87991(16) 0.0416(5) Uani 1 1 d .
H16 H -0.1473 1.1505 0.8862 0.050 Uiso 1 1 calc R
C17 C 0.0533(2) 1.00813(16) 0.85154(15) 0.0345(4) Uani 1 1 d .
H17 H 0.0149 0.9545 0.8383 0.041 Uiso 1 1 calc R
C18 C 0.45939(19) 0.54646(14) 0.71440(13) 0.0259(4) Uani 1 1 d .
C19 C 0.30779(19) 0.54133(14) 0.74516(14) 0.0277(4) Uani 1 1 d .
C20 C 0.1911(2) 0.60281(17) 0.83713(16) 0.0366(4) Uani 1 1 d .
H20 H 0.2075 0.6517 0.8790 0.044 Uiso 1 1 calc R
C21 C 0.0513(2) 0.59273(18) 0.86753(17) 0.0426(5) Uani 1 1 d .
H21 H -0.0261 0.6346 0.9299 0.051 Uiso 1 1 calc R
C22 C 0.0249(2) 0.52174(17) 0.80712(17) 0.0411(5) Uani 1 1 d .
H22 H -0.0699 0.5149 0.8283 0.049 Uiso 1 1 calc R
C23 C 0.1384(2) 0.46094(17) 0.71558(17) 0.0396(5) Uani 1 1 d .
H23 H 0.1206 0.4130 0.6737 0.048 Uiso 1 1 calc R
C24 C 0.2786(2) 0.47010(16) 0.68502(16) 0.0337(4) Uani 1 1 d .
H24 H 0.3554 0.4276 0.6227 0.040 Uiso 1 1 calc R
C25 C 0.60161(19) 0.44227(14) 0.65760(14) 0.0266(4) Uani 1 1 d .
H25 H 0.6034 0.4436 0.5775 0.032 Uiso 1 1 calc R
C26 C 0.61478(18) 0.31824(14) 0.70610(14) 0.0264(4) Uani 1 1 d .
C27 C 0.56079(19) 0.29460(15) 0.82257(15) 0.0292(4) Uani 1 1 d .
C28 C 0.4188(3) 0.3803(2) 1.00510(16) 0.0527(6) Uani 1 1 d .
H28A H 0.3361 0.3573 1.0076 0.079 Uiso 1 1 calc R
H28B H 0.3780 0.4567 1.0412 0.079 Uiso 1 1 calc R
H28C H 0.4861 0.3199 1.0447 0.079 Uiso 1 1 calc R
C29 C 0.5712(2) 0.18075(16) 0.86488(16) 0.0337(4) Uani 1 1 d .
H29 H 0.5310 0.1676 0.9426 0.040 Uiso 1 1 calc R
C30 C 0.6412(2) 0.08705(16) 0.79129(17) 0.0359(4) Uani 1 1 d .
C31 C 0.7206(3) -0.12255(19) 0.7718(2) 0.0692(7) Uani 1 1 d .
H31A H 0.6674 -0.1099 0.7153 0.104 Uiso 1 1 calc R
H31B H 0.7181 -0.1939 0.8171 0.104 Uiso 1 1 calc R
H31C H 0.8253 -0.1324 0.7343 0.104 Uiso 1 1 calc R
C32 C 0.6992(2) 0.10425(16) 0.67609(17) 0.0359(4) Uani 1 1 d .
H32 H 0.7474 0.0395 0.6268 0.043 Uiso 1 1 calc R
C33 C 0.68420(19) 0.22056(15) 0.63507(15) 0.0293(4) Uani 1 1 d .
C34 C 0.8144(2) 0.15324(19) 0.44332(17) 0.0491(6) Uani 1 1 d .
H34A H 0.8439 0.1862 0.3678 0.074 Uiso 1 1 calc R
H34B H 0.7479 0.1131 0.4451 0.074 Uiso 1 1 calc R
H34C H 0.9043 0.0963 0.4633 0.074 Uiso 1 1 calc R
O1 O 0.80335(14) 0.41482(11) 0.74648(12) 0.0425(4) Uani 1 1 d .
H1A H 0.8324 0.3386 0.7324 0.051 Uiso 1 1 d R
O2 O 0.50104(14) 0.39051(11) 0.89051(10) 0.0356(3) Uani 1 1 d .
O3 O 0.64925(17) -0.02243(11) 0.84260(13) 0.0514(4) Uani 1 1 d .
O4 O 0.73641(14) 0.24770(11) 0.52245(10) 0.0389(3) Uani 1 1 d .

loop_
_atom_site_aniso_label
_atom_site_aniso_U_11
_atom_site_aniso_U_22
_atom_site_aniso_U_33
_atom_site_aniso_U_23
_atom_site_aniso_U_13
_atom_site_aniso_U_12
C1 0.0265(9) 0.0245(9) 0.0368(10) 0.0017(7) -0.0048(8) -0.0088(7)
C2 0.0272(9) 0.0242(9) 0.0292(9) -0.0004(7) -0.0067(7) -0.0104(7)
C3 0.0272(9) 0.0209(8) 0.0267(9) -0.0044(7) -0.0029(7) -0.0094(7)
C4 0.0318(10) 0.0330(10) 0.0369(10) 0.0012(8) -0.0089(8) -0.0142(8)
C5 0.0352(11) 0.0395(11) 0.0418(11) -0.0049(9) -0.0002(9) -0.0217(9)
C6 0.0505(13) 0.0337(11) 0.0370(11) 0.0060(9) -0.0006(9) -0.0184(10)
C7 0.0407(12) 0.0498(13) 0.0405(11) 0.0148(10) -0.0110(9) -0.0095(10)
C8 0.0295(10) 0.0417(11) 0.0362(10) 0.0042(8) -0.0076(8) -0.0132(9)
C9 0.0279(9) 0.0231(9) 0.0259(9) 0.0007(7) -0.0053(7) -0.0090(7)
C10 0.0289(9) 0.0263(10) 0.0284(9) 0.0004(7) -0.0052(7) -0.0125(8)
C11 0.0312(10) 0.0278(10) 0.0294(9) -0.0005(7) -0.0063(8) -0.0122(8)
C12 0.0307(10) 0.0241(9) 0.0263(9) -0.0016(7) -0.0047(7) -0.0076(7)
C13 0.0313(10) 0.0333(10) 0.0503(12) -0.0095(9) -0.0107(9) -0.0071(8)
C14 0.0514(13) 0.0339(11) 0.0592(14) -0.0141(10) -0.0156(11) -0.0118(10)
C15 0.0473(13) 0.0280(10) 0.0416(11) -0.0082(9) -0.0081(9) 0.0019(9)
C16 0.0280(10) 0.0447(12) 0.0364(11) 0.0034(9) -0.0060(8) -0.0021(9)
C17 0.0325(10) 0.0342(10) 0.0342(10) 0.0030(8) -0.0068(8) -0.0134(8)
C18 0.0281(9) 0.0227(9) 0.0235(8) 0.0001(7) -0.0053(7) -0.0081(7)
C19 0.0275(9) 0.0218(9) 0.0315(9) 0.0023(7) -0.0087(7) -0.0078(7)
C20 0.0348(11) 0.0367(10) 0.0391(10) -0.0081(8) -0.0036(8) -0.0170(9)
C21 0.0305(11) 0.0447(12) 0.0460(12) -0.0080(9) 0.0015(9) -0.0148(9)
C22 0.0315(11) 0.0418(11) 0.0541(12) 0.0029(9) -0.0135(9) -0.0184(9)
C23 0.0388(11) 0.0363(11) 0.0509(12) -0.0029(9) -0.0191(9) -0.0160(9)
C24 0.0330(10) 0.0293(10) 0.0377(10) -0.0030(8) -0.0106(8) -0.0097(8)
C25 0.0286(9) 0.0224(9) 0.0257(9) -0.0007(7) -0.0060(7) -0.0079(7)
C26 0.0248(9) 0.0236(9) 0.0323(9) -0.0014(7) -0.0098(7) -0.0092(7)
C27 0.0263(9) 0.0272(9) 0.0363(10) 0.0010(8) -0.0111(8) -0.0113(7)
C28 0.0660(15) 0.0515(13) 0.0316(11) -0.0040(9) -0.0011(10) -0.0221(12)
C29 0.0341(10) 0.0298(10) 0.0372(10) 0.0045(8) -0.0102(8) -0.0139(8)
C30 0.0314(10) 0.0250(10) 0.0535(12) 0.0062(8) -0.0149(9) -0.0130(8)
C31 0.0716(17) 0.0301(12) 0.0914(19) -0.0073(12) -0.0049(14) -0.0168(12)
C32 0.0301(10) 0.0246(9) 0.0537(12) -0.0105(8) -0.0130(9) -0.0070(8)
C33 0.0243(9) 0.0296(9) 0.0344(10) -0.0037(8) -0.0097(7) -0.0086(7)
C34 0.0453(12) 0.0474(13) 0.0448(12) -0.0210(10) -0.0121(10) -0.0019(10)
O1 0.0408(8) 0.0266(7) 0.0692(9) 0.0099(6) -0.0306(7) -0.0143(6)
O2 0.0461(8) 0.0318(7) 0.0265(6) -0.0032(5) -0.0042(6) -0.0164(6)
O3 0.0583(9) 0.0266(7) 0.0658(10) 0.0029(7) -0.0128(8) -0.0175(7)
O4 0.0411(8) 0.0329(7) 0.0351(7) -0.0119(6) -0.0053(6) -0.0071(6)

loop_
_atom_type_symbol
_atom_type_description
_atom_type_scat_dispersion_real
_atom_type_scat_dispersion_imag
_atom_type_scat_source
C C 0.0033 0.0016 'International Tables Vol C Tables 4.2.6.8 and 6.1.1.4'
H H 0.0000 0.0000 'International Tables Vol C Tables 4.2.6.8 and 6.1.1.4'
O O 0.0106 0.0060 'International Tables Vol C Tables 4.2.6.8 and 6.1.1.4'

loop_
_geom_angle_atom_site_label_1
_geom_angle_atom_site_label_2
_geom_angle_atom_site_label_3
_geom_angle
O1 C1 C2 106.83(14)
O1 C1 C25 113.07(13)
C2 C1 C25 106.02(13)
O1 C1 H1 110.3
C2 C1 H1 110.3
C25 C1 H1 110.3
C9 C2 C3 114.80(14)
C9 C2 C1 103.75(13)
C3 C2 C1 114.51(13)
C9 C2 H2 107.8
C3 C2 H2 107.8
C1 C2 H2 107.8
C8 C3 C4 118.37(16)
C8 C3 C2 122.58(15)
C4 C3 C2 119.05(15)
C5 C4 C3 120.93(18)
C5 C4 H4 119.5
C3 C4 H4 119.5
C6 C5 C4 119.95(18)
C6 C5 H5 120.0
C4 C5 H5 120.0
C7 C6 C5 119.73(18)
C7 C6 H6 120.1
C5 C6 H6 120.1
C6 C7 C8 120.22(19)
C6 C7 H7 119.9
C8 C7 H7 119.9
C7 C8 C3 120.76(18)
C7 C8 H8 119.6
C3 C8 H8 119.6
C18 C9 C10 127.11(16)
C18 C9 C2 112.86(14)
C10 C9 C2 120.01(14)
C11 C10 C9 177.26(18)
C10 C11 C12 175.91(19)
C13 C12 C17 118.89(16)
C13 C12 C11 120.53(16)
C17 C12 C11 120.53(16)
C14 C13 C12 120.25(18)
C14 C13 H13 119.9
C12 C13 H13 119.9
C13 C14 C15 120.46(19)
C13 C14 H14 119.8
C15 C14 H14 119.8
C16 C15 C14 120.01(18)
C16 C15 H15 120.0
C14 C15 H15 120.0
C15 C16 C17 120.27(19)
C15 C16 H16 119.9
C17 C16 H16 119.9
C16 C17 C12 120.09(18)
C16 C17 H17 120.0
C12 C17 H17 120.0
C9 C18 C19 128.01(15)
C9 C18 C25 110.58(15)
C19 C18 C25 121.38(14)
C20 C19 C24 117.76(16)
C20 C19 C18 121.72(15)
C24 C19 C18 120.47(15)
C21 C20 C19 120.80(17)
C21 C20 H20 119.6
C19 C20 H20 119.6
C22 C21 C20 120.52(18)
C22 C21 H21 119.7
C20 C21 H21 119.7
C23 C22 C21 119.53(18)
C23 C22 H22 120.2
C21 C22 H22 120.2
C22 C23 C24 120.28(17)
C22 C23 H23 119.9
C24 C23 H23 119.9
C23 C24 C19 121.10(17)
C23 C24 H24 119.5
C19 C24 H24 119.5
C26 C25 C18 116.62(14)
C26 C25 C1 113.83(14)
C18 C25 C1 104.26(13)
C26 C25 H25 107.2
C18 C25 H25 107.2
C1 C25 H25 107.2
C33 C26 C27 116.78(15)
C33 C26 C25 120.25(15)
C27 C26 C25 122.97(15)
O2 C27 C29 122.54(16)
O2 C27 C26 115.44(15)
C29 C27 C26 122.00(16)
O2 C28 H28A 109.5
O2 C28 H28B 109.5
H28A C28 H28B 109.5
O2 C28 H28C 109.5
H28A C28 H28C 109.5
H28B C28 H28C 109.5
C30 C29 C27 119.00(17)
C30 C29 H29 120.5
C27 C29 H29 120.5
O3 C30 C29 114.19(17)
O3 C30 C32 124.15(17)
C29 C30 C32 121.66(17)
O3 C31 H31A 109.5
O3 C31 H31B 109.5
H31A C31 H31B 109.5
O3 C31 H31C 109.5
H31A C31 H31C 109.5
H31B C31 H31C 109.5
C30 C32 C33 118.25(16)
C30 C32 H32 120.9
C33 C32 H32 120.9
O4 C33 C26 114.73(15)
O4 C33 C32 123.01(16)
C26 C33 C32 122.27(17)
O4 C34 H34A 109.5
O4 C34 H34B 109.5
H34A C34 H34B 109.5
O4 C34 H34C 109.5
H34A C34 H34C 109.5
H34B C34 H34C 109.5
C1 O1 H1A 103.1
C27 O2 C28 118.96(14)
C30 O3 C31 117.02(17)
C33 O4 C34 119.08(15)

loop_
_geom_bond_atom_site_label_1
_geom_bond_atom_site_label_2
_geom_bond_distance
C1 O1 1.428(2)
C1 C2 1.540(2)
C1 C25 1.554(2)
C1 H1 0.9900
C2 C9 1.517(2)
C2 C3 1.523(2)
C2 H2 0.9900
C3 C8 1.386(2)
C3 C4 1.390(2)
C4 C5 1.384(3)
C4 H4 0.9400
C5 C6 1.381(3)
C5 H5 0.9400
C6 C7 1.379(3)
C6 H6 0.9400
C7 C8 1.385(3)
C7 H7 0.9400
C8 H8 0.9400
C9 C18 1.346(2)
C9 C10 1.426(2)
C10 C11 1.202(2)
C11 C12 1.434(2)
C12 C13 1.393(3)
C12 C17 1.395(2)
C13 C14 1.375(3)
C13 H13 0.9400
C14 C15 1.379(3)
C14 H14 0.9400
C15 C16 1.373(3)
C15 H15 0.9400
C16 C17 1.385(3)
C16 H16 0.9400
C17 H17 0.9400
C18 C19 1.474(2)
C18 C25 1.522(2)
C19 C20 1.394(2)
C19 C24 1.395(2)
C20 C21 1.386(3)
C20 H20 0.9400
C21 C22 1.378(3)
C21 H21 0.9400
C22 C23 1.377(3)
C22 H22 0.9400
C23 C24 1.385(3)
C23 H23 0.9400
C24 H24 0.9400
C25 C26 1.514(2)
C25 H25 0.9900
C26 C33 1.395(2)
C26 C27 1.409(2)
C27 O2 1.362(2)
C27 C29 1.386(2)
C28 O2 1.421(2)
C28 H28A 0.9700
C28 H28B 0.9700
C28 H28C 0.9700
C29 C30 1.378(3)
C29 H29 0.9400
C30 O3 1.376(2)
C30 C32 1.386(3)
C31 O3 1.415(3)
C31 H31A 0.9700
C31 H31B 0.9700
C31 H31C 0.9700
C32 C33 1.400(3)
C32 H32 0.9400
C33 O4 1.374(2)
C34 O4 1.427(2)
C34 H34A 0.9700
C34 H34B 0.9700
C34 H34C 0.9700
O1 H1A 0.8828
